data_2021280
loop_
_publ_author_name
'Owczarzak, Agata'
'Przyby\/l, Anna K.'
'Kubicki, Maciej'

_publ_section_title
;
 Different cationic forms of (--)-cytisine in the crystal structures of
 its simple inorganic salts
;
_journal_coeditor_code YF3149
_journal_issue 11
_journal_name_full 'Acta Crystallographica Section C'
_journal_page_first
;
;
_journal_paper_doi 10.1107/S2053229618012585
_journal_volume 74
_journal_year 2018
_chemical_absolute_configuration syn
_chemical_formula_iupac 'C11 H15 N2 O +, Br -'
_chemical_formula_moiety 'C11 H15 N2 O +, Br -'
_chemical_formula_sum 'C11 H15 Br N2 O'
_chemical_formula_weight 271.16
_chemical_name_common
;
Cytisinium bromide
;
_chemical_name_systematic
;
6-Oxo-7,11-diazatricyclo[7.3.1.0^2,7^]trideca-2,4-dien-11-ium bromide
;
_space_group_crystal_system trigonal
_space_group_IT_number 145
_space_group_name_Hall 'P 32'
_space_group_name_H-M_alt 'P 32'
_symmetry_space_group_name_Hall 'P 32'
_symmetry_space_group_name_H-M 'P 32'
_atom_sites_solution_hydrogens mixed
_audit_creation_method SHELXL-2013
_cell_angle_alpha 90
_cell_angle_beta 90
_cell_angle_gamma 120
_cell_formula_units_Z 3
_cell_length_a 7.3942(2)
_cell_length_b 7.3942(2)
_cell_length_c 17.4657(4)
_cell_measurement_reflns_used 4385
_cell_measurement_temperature 100.0(10)
_cell_measurement_theta_max 27.9210
_cell_measurement_theta_min 3.1570
_cell_volume 826.99(4)
_computing_cell_refinement
;
(CrysAlis PRO; Agilent, 2014)
;
_computing_data_collection
;
(CrysAlis PRO; Agilent, 2014)
;
_computing_data_reduction
;
(CrysAlis PRO; Agilent, 2014)
;
_computing_molecular_graphics
;
Mercury (Macrae <i>et al.</i>,  2008)
;
_computing_publication_material
;
SHELXL2013 (Sheldrick, 2015b)
;
_computing_structure_refinement
;
SHELXL2013 (Sheldrick, 2015b)
;
_computing_structure_solution
;
SHELXT (Sheldrick, 2015a)
;
_diffrn_ambient_temperature 100.0(10)
_diffrn_detector 'CCD plate'
_diffrn_detector_area_resol_mean 16.1544
_diffrn_measured_fraction_theta_full 1.000
_diffrn_measured_fraction_theta_max 1.000
_diffrn_measurement_device 'four-circle diffractometer'
_diffrn_measurement_device_type 'Agilent Xcalibur Eos'
_diffrn_measurement_method '\w scan'
_diffrn_radiation_monochromator graphite
_diffrn_radiation_probe x-ray
_diffrn_radiation_type 'Mo K\a'
_diffrn_radiation_wavelength 0.71073
_diffrn_reflns_av_R_equivalents 0.0505
_diffrn_reflns_av_unetI/netI 0.0509
_diffrn_reflns_limit_h_max 9
_diffrn_reflns_limit_h_min -9
_diffrn_reflns_limit_k_max 9
_diffrn_reflns_limit_k_min -9
_diffrn_reflns_limit_l_max 21
_diffrn_reflns_limit_l_min -21
_diffrn_reflns_number 9856
_diffrn_reflns_theta_full 25.000
_diffrn_reflns_theta_max 25.991
_diffrn_reflns_theta_min 3.181
_diffrn_source 'Enhance (Mo) X-ray Source'
_exptl_absorpt_coefficient_mu 3.703
_exptl_absorpt_correction_T_max 1.00000
_exptl_absorpt_correction_T_min 0.76982
_exptl_absorpt_correction_type multi-scan
_exptl_absorpt_process_details
;
(CrysAlis PRO; Agilent, 2014)
;
_exptl_crystal_colour colourless
_exptl_crystal_density_diffrn 1.633
_exptl_crystal_description plate
_exptl_crystal_F_000 414
_exptl_crystal_size_max 0.2
_exptl_crystal_size_mid 0.2
_exptl_crystal_size_min 0.07
_refine_diff_density_max 0.549
_refine_diff_density_min -0.250
_refine_ls_abs_structure_details
;
Flack <i>x</i> determined using 919 quotients [(I+)-(I-)]/[(I+)+(I-)]
(Parsons & Flack, 2004)
;
_refine_ls_abs_structure_Flack -0.016(7)
_refine_ls_extinction_method none
_refine_ls_goodness_of_fit_ref 0.996
_refine_ls_hydrogen_treatment mixed
_refine_ls_matrix_type full
_refine_ls_number_parameters 144
_refine_ls_number_reflns 2153
_refine_ls_number_restraints 1
_refine_ls_restrained_S_all 0.996
_refine_ls_R_factor_all 0.0334
_refine_ls_R_factor_gt 0.0273
_refine_ls_shift/su_max 0.006
_refine_ls_shift/su_mean 0.001
_refine_ls_structure_factor_coef Fsqd
_refine_ls_weighting_details 'w=1/[\s^2^(Fo^2^)+(0.0115P)^2^] where P=(Fo^2^+2Fc^2^)/3'
_refine_ls_weighting_scheme calc
_refine_ls_wR_factor_gt 0.0451
_refine_ls_wR_factor_ref 0.0466
_reflns_number_gt 1987
_reflns_number_total 2153
_reflns_threshold_expression 'I > 2\s(I)'
_cod_data_source_file yf3149sup1.cif
_cod_data_source_block 1
_cod_original_cell_volume 826.99(5)
_cod_database_code 2021280
_shelx_space_group_comment
;
The symmetry employed for this shelxl refinement is uniquely defined
by the following loop, which should always be used as a source of
symmetry information in preference to the above space-group names.
They are only intended as comments.
;
_shelxl_version_number .2013

loop_
_space_group_symop_operation_xyz
'x, y, z'
'-y, x-y, z+2/3'
'-x+y, -x, z+1/3'

loop_
_atom_site_type_symbol
_atom_site_label
_atom_site_fract_x
_atom_site_fract_y
_atom_site_fract_z
_atom_site_U_iso_or_equiv
_atom_site_adp_type
_atom_site_calc_flag
_atom_site_occupancy
N N1 0.6853(6) 0.2130(6) 0.19366(19) 0.0123(9) Uani d 1
C C2 0.5578(8) 0.2546(8) 0.1481(3) 0.0163(11) Uani d 1
O O2 0.5559(5) 0.4212(5) 0.15762(17) 0.0177(8) Uani d 1
C C3 0.4296(8) 0.0970(9) 0.0939(3) 0.0203(12) Uani d 1
H H3 0.3468 0.1210 0.0601 0.024 Uiso calc 1
C C4 0.4280(8) -0.0863(9) 0.0915(3) 0.0188(13) Uani d 1
H H4 0.3399 -0.1896 0.0574 0.023 Uiso calc 1
C C5 0.5561(8) -0.1216(8) 0.1392(3) 0.0202(13) Uani d 1
H H5 0.5550 -0.2477 0.1364 0.024 Uiso calc 1
C C6 0.6844(8) 0.0270(7) 0.1906(3) 0.0149(11) Uani d 1
C C7 0.8315(7) -0.0038(9) 0.2406(3) 0.0191(12) Uani d 1
H H7 0.7693 -0.1534 0.2512 0.023 Uiso calc 1
C C8 0.8693(8) 0.1110(8) 0.3166(3) 0.0212(12) Uani d 1
H H8A 0.7393 0.0584 0.3446 0.025 Uiso calc 1
H H8B 0.9667 0.0913 0.3477 0.025 Uiso calc 1
C C9 0.9594(8) 0.3421(8) 0.2978(3) 0.0179(11) Uani d 1
H H9 0.9859 0.4180 0.3463 0.021 Uiso calc 1
C C10 0.8011(7) 0.3734(7) 0.2532(2) 0.0173(11) Uani d 1
H H10A 0.7011 0.3740 0.2890 0.021 Uiso calc 1
H H10B 0.8730 0.5095 0.2289 0.021 Uiso calc 1
C C11 1.1688(8) 0.4239(8) 0.2567(3) 0.0219(13) Uani d 1
H H11A 1.2230 0.5692 0.2430 0.026 Uiso calc 1
H H11B 1.2679 0.4170 0.2913 0.026 Uiso calc 1
N N12 1.1493(7) 0.3022(7) 0.1866(2) 0.0164(10) Uani d 1
H H12A 1.079(7) 0.330(6) 0.146(3) 0.024(14) Uiso d 1
H H12B 1.263(8) 0.329(8) 0.170(3) 0.017(14) Uiso d 1
C C13 1.0403(7) 0.0708(8) 0.1989(3) 0.0171(11) Uani d 1
H H13A 1.1284 0.0356 0.2291 0.021 Uiso calc 1
H H13B 1.0149 0.0004 0.1499 0.021 Uiso calc 1
Br Br1 1.05341(7) 0.35979(7) 0.01435(2) 0.02068(13) Uani d 1

loop_
_atom_site_aniso_label
_atom_site_aniso_U_11
_atom_site_aniso_U_22
_atom_site_aniso_U_33
_atom_site_aniso_U_12
_atom_site_aniso_U_13
_atom_site_aniso_U_23
N1 0.011(2) 0.016(2) 0.011(2) 0.008(2) 0.0022(16) -0.0001(17)
C2 0.012(3) 0.021(3) 0.016(3) 0.009(2) 0.004(2) 0.003(2)
O2 0.0153(18) 0.0168(19) 0.0251(19) 0.0110(16) 0.0009(14) 0.0008(15)
C3 0.012(3) 0.031(3) 0.017(3) 0.009(3) 0.001(2) -0.001(2)
C4 0.014(3) 0.020(3) 0.016(3) 0.003(2) 0.004(2) -0.005(2)
C5 0.018(3) 0.016(3) 0.025(3) 0.008(3) 0.007(2) -0.003(2)
C6 0.015(3) 0.017(3) 0.016(3) 0.011(2) 0.004(2) 0.004(2)
C7 0.018(3) 0.021(3) 0.023(3) 0.013(3) 0.008(2) 0.011(2)
C8 0.021(3) 0.034(3) 0.016(3) 0.019(3) 0.005(2) 0.007(2)
C9 0.018(3) 0.029(3) 0.008(2) 0.013(3) -0.004(2) -0.005(2)
C10 0.014(3) 0.015(3) 0.019(3) 0.005(2) -0.003(2) -0.007(2)
C11 0.021(3) 0.027(3) 0.014(3) 0.009(3) -0.004(2) -0.006(2)
N12 0.012(2) 0.027(3) 0.015(2) 0.013(2) 0.004(2) 0.0036(19)
C13 0.022(3) 0.023(3) 0.015(2) 0.018(3) 0.001(2) 0.000(2)
Br1 0.0277(3) 0.0181(3) 0.0160(2) 0.0113(3) -0.0041(3) -0.0011(2)

loop_
_atom_type_symbol
_atom_type_description
_atom_type_scat_dispersion_real
_atom_type_scat_dispersion_imag
_atom_type_scat_source
C C 0.0033 0.0016 'International Tables Vol C Tables 4.2.6.8 and 6.1.1.4'
H H 0.0000 0.0000 'International Tables Vol C Tables 4.2.6.8 and 6.1.1.4'
N N 0.0061 0.0033 'International Tables Vol C Tables 4.2.6.8 and 6.1.1.4'
O O 0.0106 0.0060 'International Tables Vol C Tables 4.2.6.8 and 6.1.1.4'
Br Br -0.2901 2.4595 'International Tables Vol C Tables 4.2.6.8 and 6.1.1.4'

loop_
_geom_angle_atom_site_label_1
_geom_angle_atom_site_label_2
_geom_angle_atom_site_label_3
_geom_angle
C6 N1 C2 122.6(4)
C6 N1 C10 122.6(4)
C2 N1 C10 114.3(4)
O2 C2 N1 119.2(4)
O2 C2 C3 124.2(5)
N1 C2 C3 116.6(4)
C4 C3 C2 120.6(5)
C4 C3 H3 119.7
C2 C3 H3 119.7
C3 C4 C5 120.5(5)
C3 C4 H4 119.7
C5 C4 H4 119.7
C6 C5 C4 120.7(5)
C6 C5 H5 119.7
C4 C5 H5 119.7
C5 C6 N1 119.0(4)
C5 C6 C7 121.7(4)
N1 C6 C7 119.3(4)
C6 C7 C8 111.5(4)
C6 C7 C13 110.1(4)
C8 C7 C13 109.9(4)
C6 C7 H7 108.4
C8 C7 H7 108.4
C13 C7 H7 108.4
C9 C8 C7 107.0(4)
C9 C8 H8A 110.3
C7 C8 H8A 110.3
C9 C8 H8B 110.3
C7 C8 H8B 110.3
H8A C8 H8B 108.6
C10 C9 C8 110.1(4)
C10 C9 C11 113.9(4)
C8 C9 C11 109.4(4)
C10 C9 H9 107.8
C8 C9 H9 107.8
C11 C9 H9 107.8
N1 C10 C9 114.7(4)
N1 C10 H10A 108.6
C9 C10 H10A 108.6
N1 C10 H10B 108.6
C9 C10 H10B 108.6
H10A C10 H10B 107.6
N12 C11 C9 112.0(4)
N12 C11 H11A 109.2
C9 C11 H11A 109.2
N12 C11 H11B 109.2
C9 C11 H11B 109.2
H11A C11 H11B 107.9
C11 N12 C13 114.0(4)
C11 N12 H12A 113(3)
C13 N12 H12A 108(2)
C11 N12 H12B 112(4)
C13 N12 H12B 103(3)
H12A N12 H12B 106(4)
N12 C13 C7 110.4(4)
N12 C13 H13A 109.6
C7 C13 H13A 109.6
N12 C13 H13B 109.6
C7 C13 H13B 109.6
H13A C13 H13B 108.1

loop_
_geom_bond_atom_site_label_1
_geom_bond_atom_site_label_2
_geom_bond_distance
N1 C6 1.373(6)
N1 C2 1.381(6)
N1 C10 1.486(5)
C2 O2 1.250(5)
C2 C3 1.431(7)
C3 C4 1.350(7)
C3 H3 0.9300
C4 C5 1.381(7)
C4 H4 0.9300
C5 C6 1.368(7)
C5 H5 0.9300
C6 C7 1.499(6)
C7 C8 1.524(6)
C7 C13 1.538(6)
C7 H7 0.9800
C8 C9 1.528(7)
C8 H8A 0.9700
C8 H8B 0.9700
C9 C10 1.516(6)
C9 C11 1.530(7)
C9 H9 0.9800
C10 H10A 0.9700
C10 H10B 0.9700
C11 N12 1.484(6)
C11 H11A 0.9700
C11 H11B 0.9700
N12 C13 1.498(6)
N12 H12A 0.96(5)
N12 H12B 0.81(5)
C13 H13A 0.9700
C13 H13B 0.9700

loop_
_geom_torsion_atom_site_label_1
_geom_torsion_atom_site_label_2
_geom_torsion_atom_site_label_3
_geom_torsion_atom_site_label_4
_geom_torsion
C6 N1 C2 O2 175.0(4)
C10 N1 C2 O2 3.0(6)
C6 N1 C2 C3 -3.0(6)
C10 N1 C2 C3 -175.0(4)
O2 C2 C3 C4 -174.4(5)
N1 C2 C3 C4 3.5(7)
C2 C3 C4 C5 -2.5(7)
C3 C4 C5 C6 1.0(8)
C4 C5 C6 N1 -0.5(7)
C4 C5 C6 C7 -177.3(4)
C2 N1 C6 C5 1.6(7)
C10 N1 C6 C5 173.0(4)
C2 N1 C6 C7 178.5(4)
C10 N1 C6 C7 -10.2(6)
C5 C6 C7 C8 -150.1(4)
N1 C6 C7 C8 33.1(6)
C5 C6 C7 C13 87.5(6)
N1 C6 C7 C13 -89.2(5)
C6 C7 C8 C9 -58.9(5)
C13 C7 C8 C9 63.5(5)
C7 C8 C9 C10 63.4(5)
C7 C8 C9 C11 -62.4(5)
C6 N1 C10 C9 14.5(6)
C2 N1 C10 C9 -173.5(4)
C8 C9 C10 N1 -41.3(5)
C11 C9 C10 N1 81.9(5)
C10 C9 C11 N12 -67.0(6)
C8 C9 C11 N12 56.6(5)
C9 C11 N12 C13 -51.1(6)
C11 N12 C13 C7 51.0(6)
C6 C7 C13 N12 65.8(5)
C8 C7 C13 N12 -57.5(5)

_cod_database_fobs_code 2021280
